data_4065306
loop_
_publ_author_name
'Hild, Fr\'ed\'eric'
'Brelot, Lydia'
'Dagorne, Samuel'

_publ_section_title
;
 Novel N,O,N-Supported Tetracoordinate Aluminum Complexes for the Highly
 Controlled and Immortal ROP of Trimethylene Carbonate (TMC) under Mild
 Conditions: Access to Narrowly Disperse poly-TMC and Derived Copolymers
;
_journal_issue 20
_journal_name_full Organometallics
_journal_page_first 5457
_journal_paper_doi 10.1021/om200703d
_journal_volume 30
_journal_year 2011
_chemical_formula_moiety 'C24 H32 Al N3 O'
_chemical_formula_sum 'C24 H32 Al N3 O'
_chemical_formula_weight 405.51
_chemical_name_systematic
;
 ?
;
_space_group_IT_number 2
_symmetry_cell_setting triclinic
_symmetry_space_group_name_Hall '-P 1'
_symmetry_space_group_name_H-M 'P -1'
_atom_sites_solution_hydrogens geom
_atom_sites_solution_primary direct
_atom_sites_solution_secondary difmap
_audit_creation_method SHELXL-97
_cell_angle_alpha 90.660(2)
_cell_angle_beta 103.669(3)
_cell_angle_gamma 93.238(3)
_cell_formula_units_Z 2
_cell_length_a 9.6822(3)
_cell_length_b 10.0127(5)
_cell_length_c 11.4972(5)
_cell_measurement_reflns_used 8684
_cell_measurement_temperature 173(2)
_cell_measurement_theta_max 27.485
_cell_measurement_theta_min 0.998
_cell_volume 1080.94(8)
_computing_cell_refinement 'Denzo (Nonius B.V., 1998)'
_computing_data_collection 'Collect (Nonius B.V., 1998)'
_computing_data_reduction 'Denzo (Nonius B.V., 1998)'
_computing_molecular_graphics 'PLATON 98 (Spek, 1998)'
_computing_publication_material 'SHELXL-97 (Sheldrick, 1997)'
_computing_structure_refinement 'SHELXL-97 (Sheldrick, 1997)'
_computing_structure_solution 'SHELXS-97 (Sheldrick, 1997)'
_diffrn_ambient_temperature 173(2)
_diffrn_measured_fraction_theta_full 0.995
_diffrn_measured_fraction_theta_max 0.995
_diffrn_measurement_device_type KappaCCD
_diffrn_measurement_method 'phi and omega scans'
_diffrn_radiation_monochromator graphite
_diffrn_radiation_source 'fine-focus sealed tube'
_diffrn_radiation_type MoK\a
_diffrn_radiation_wavelength 0.71073
_diffrn_reflns_av_R_equivalents 0.0574
_diffrn_reflns_av_sigmaI/netI 0.0509
_diffrn_reflns_limit_h_max 12
_diffrn_reflns_limit_h_min -12
_diffrn_reflns_limit_k_max 8
_diffrn_reflns_limit_k_min -13
_diffrn_reflns_limit_l_max 14
_diffrn_reflns_limit_l_min -14
_diffrn_reflns_number 10606
_diffrn_reflns_theta_full 27.49
_diffrn_reflns_theta_max 27.49
_diffrn_reflns_theta_min 1.82
_exptl_absorpt_coefficient_mu 0.114
_exptl_absorpt_correction_type none
_exptl_crystal_colour colorless
_exptl_crystal_density_diffrn 1.246
_exptl_crystal_density_method 'not measured'
_exptl_crystal_description block
_exptl_crystal_F_000 436
_exptl_crystal_size_max 0.40
_exptl_crystal_size_mid 0.30
_exptl_crystal_size_min 0.20
_refine_diff_density_max 0.337
_refine_diff_density_min -0.612
_refine_diff_density_rms 0.137
_refine_ls_extinction_method none
_refine_ls_goodness_of_fit_ref 1.105
_refine_ls_hydrogen_treatment constr
_refine_ls_matrix_type full
_refine_ls_number_parameters 264
_refine_ls_number_reflns 4919
_refine_ls_number_restraints 0
_refine_ls_restrained_S_all 1.105
_refine_ls_R_factor_all 0.0624
_refine_ls_R_factor_gt 0.0465
_refine_ls_shift/su_max 0.000
_refine_ls_shift/su_mean 0.000
_refine_ls_structure_factor_coef Fsqd
_refine_ls_weighting_details 'calc w=1/[\s^2^(Fo^2^)+(0.0745P)^2^+0.3077P] where P=(Fo^2^+2Fc^2^)/3'
_refine_ls_weighting_scheme calc
_refine_ls_wR_factor_gt 0.1230
_refine_ls_wR_factor_ref 0.1434
_reflns_number_gt 4093
_reflns_number_total 4919
_reflns_threshold_expression I>2sigma(I)
_cod_data_source_file om200703d_si_002.cif
_cod_data_source_block rwfh100504
_cod_depositor_comments
;
The following automatic conversions were performed:

'_symmetry_cell_setting' value 'Triclinic' changed to 'triclinic'
according to /home/saulius/struct/CIF-dictionaries/cif_core.dic
dictionary named 'cif_core.dic' version 2.4.1 from 2010-06-29.

Automatic conversion script
Id: cif_fix_values 1715 2011-07-08 13:25:40Z adriana 
;
_cod_database_code 4065306

loop_
_symmetry_equiv_pos_as_xyz
'x, y, z'
'-x, -y, -z'

loop_
_atom_site_label
_atom_site_type_symbol
_atom_site_fract_x
_atom_site_fract_y
_atom_site_fract_z
_atom_site_U_iso_or_equiv
_atom_site_adp_type
_atom_site_occupancy
_atom_site_symmetry_multiplicity
_atom_site_calc_flag
_atom_site_refinement_flags
C1 C -0.09075(16) 0.28095(16) 0.95966(13) 0.0210(3) Uani 1 1 d .
C2 C -0.16298(17) 0.33719(17) 0.85651(14) 0.0254(3) Uani 1 1 d .
H2 H -0.1297 0.4205 0.8313 0.030 Uiso 1 1 calc R
C3 C -0.28623(18) 0.26948(19) 0.78959(15) 0.0287(4) Uani 1 1 d .
H3 H -0.3377 0.3054 0.7171 0.034 Uiso 1 1 calc R
C4 C -0.33310(17) 0.14891(18) 0.82990(15) 0.0286(4) Uani 1 1 d .
H4 H -0.4160 0.1018 0.7832 0.034 Uiso 1 1 calc R
C5 C -0.26174(17) 0.09549(18) 0.93667(14) 0.0264(4) Uani 1 1 d .
H5 H -0.2964 0.0129 0.9620 0.032 Uiso 1 1 calc R
C6 C -0.13842(16) 0.16270(16) 1.00766(13) 0.0213(3) Uani 1 1 d .
C7 C -0.10404(17) 0.00017(16) 1.16662(14) 0.0238(3) Uani 1 1 d .
H7 H -0.1077 -0.0724 1.1053 0.029 Uiso 1 1 calc R
C8 C -0.24965(18) -0.0051(2) 1.20283(16) 0.0332(4) Uani 1 1 d .
H8A H -0.2901 0.0838 1.1949 0.040 Uiso 1 1 calc R
H8B H -0.3184 -0.0706 1.1512 0.040 Uiso 1 1 calc R
C9 C -0.2183(2) -0.0478(3) 1.33331(19) 0.0495(6) Uani 1 1 d .
H9A H -0.2075 0.0311 1.3881 0.059 Uiso 1 1 calc R
H9B H -0.2960 -0.1094 1.3473 0.059 Uiso 1 1 calc R
C10 C -0.0796(2) -0.1180(2) 1.35240(17) 0.0392(5) Uani 1 1 d .
H10A H -0.0964 -0.2114 1.3209 0.047 Uiso 1 1 calc R
H10B H -0.0302 -0.1178 1.4383 0.047 Uiso 1 1 calc R
C11 C 0.00553(18) -0.03296(18) 1.28091(15) 0.0292(4) Uani 1 1 d .
H11A H 0.0824 -0.0836 1.2615 0.035 Uiso 1 1 calc R
H11B H 0.0483 0.0497 1.3265 0.035 Uiso 1 1 calc R
C12 C 0.16503(16) 0.34947(16) 0.98968(14) 0.0212(3) Uani 1 1 d .
C13 C 0.17113(18) 0.40340(18) 0.88194(15) 0.0280(4) Uani 1 1 d .
H13 H 0.0891 0.4375 0.8313 0.034 Uiso 1 1 calc R
C14 C 0.3008(2) 0.4071(2) 0.84821(16) 0.0332(4) Uani 1 1 d .
H14 H 0.3078 0.4431 0.7736 0.040 Uiso 1 1 calc R
C15 C 0.41848(19) 0.3581(2) 0.92397(16) 0.0327(4) Uani 1 1 d .
H15 H 0.5061 0.3595 0.9003 0.039 Uiso 1 1 calc R
C16 C 0.41135(18) 0.30671(18) 1.03400(16) 0.0288(4) Uani 1 1 d .
H16 H 0.4943 0.2745 1.0848 0.035 Uiso 1 1 calc R
C17 C 0.28333(16) 0.30163(16) 1.07149(14) 0.0218(3) Uani 1 1 d .
C18 C 0.39089(16) 0.21759(17) 1.26680(14) 0.0243(3) Uani 1 1 d .
H18 H 0.4389 0.1522 1.2257 0.029 Uiso 1 1 calc R
C19 C 0.50145(18) 0.3358(2) 1.31803(16) 0.0325(4) Uani 1 1 d .
H19A H 0.5851 0.3335 1.2826 0.039 Uiso 1 1 calc R
H19B H 0.4581 0.4227 1.3002 0.039 Uiso 1 1 calc R
C20 C 0.5454(2) 0.3167(2) 1.45312(18) 0.0419(5) Uani 1 1 d .
H20A H 0.6498 0.3321 1.4830 0.050 Uiso 1 1 calc R
H20B H 0.4978 0.3795 1.4957 0.050 Uiso 1 1 calc R
C21 C 0.49842(19) 0.1731(2) 1.47148(17) 0.0361(4) Uani 1 1 d .
H21A H 0.4837 0.1613 1.5532 0.043 Uiso 1 1 calc R
H21B H 0.5693 0.1107 1.4581 0.043 Uiso 1 1 calc R
C22 C 0.35813(17) 0.15079(18) 1.37695(15) 0.0273(4) Uani 1 1 d .
H22A H 0.3318 0.0542 1.3611 0.033 Uiso 1 1 calc R
H22B H 0.2799 0.1936 1.4022 0.033 Uiso 1 1 calc R
C23 C -0.0907(2) 0.3380(2) 1.34775(16) 0.0344(4) Uani 1 1 d .
H23A H -0.0754 0.3004 1.4278 0.052 Uiso 1 1 calc R
H23B H -0.1596 0.2793 1.2907 0.052 Uiso 1 1 calc R
H23C H -0.1276 0.4270 1.3492 0.052 Uiso 1 1 calc R
C24 C 0.1464(2) 0.4392(2) 1.39111(16) 0.0352(4) Uani 1 1 d .
H24A H 0.1078 0.5275 1.3914 0.053 Uiso 1 1 calc R
H24B H 0.2347 0.4468 1.3634 0.053 Uiso 1 1 calc R
H24C H 0.1663 0.4045 1.4724 0.053 Uiso 1 1 calc R
N1 N -0.06142(13) 0.12719(13) 1.11879(11) 0.0211(3) Uani 1 1 d .
N2 N 0.26344(13) 0.25703(14) 1.18036(11) 0.0221(3) Uani 1 1 d .
N3 N 0.04356(15) 0.34858(15) 1.31155(12) 0.0258(3) Uani 1 1 d .
O1 O 0.03779(11) 0.34272(11) 1.03426(9) 0.0205(2) Uani 1 1 d .
Al1 Al 0.07739(5) 0.25473(5) 1.18945(4) 0.01950(14) Uani 1 1 d .

loop_
_atom_site_aniso_label
_atom_site_aniso_U_11
_atom_site_aniso_U_22
_atom_site_aniso_U_33
_atom_site_aniso_U_23
_atom_site_aniso_U_13
_atom_site_aniso_U_12
C1 0.0196(7) 0.0251(8) 0.0179(7) -0.0027(6) 0.0033(6) 0.0020(6)
C2 0.0277(8) 0.0277(9) 0.0204(8) 0.0020(6) 0.0043(6) 0.0041(6)
C3 0.0256(8) 0.0372(10) 0.0208(8) 0.0005(7) -0.0007(6) 0.0065(7)
C4 0.0216(8) 0.0366(10) 0.0248(8) -0.0048(7) 0.0004(6) 0.0017(7)
C5 0.0247(8) 0.0292(9) 0.0243(8) -0.0018(7) 0.0047(6) -0.0010(6)
C6 0.0206(7) 0.0241(8) 0.0195(7) -0.0017(6) 0.0047(6) 0.0036(6)
C7 0.0242(8) 0.0234(8) 0.0239(8) 0.0019(6) 0.0062(6) -0.0007(6)
C8 0.0254(8) 0.0400(11) 0.0355(10) 0.0056(8) 0.0106(7) -0.0038(7)
C9 0.0405(11) 0.0741(17) 0.0374(11) 0.0104(11) 0.0177(9) -0.0049(11)
C10 0.0478(11) 0.0381(11) 0.0293(10) 0.0108(8) 0.0055(8) -0.0050(9)
C11 0.0294(9) 0.0284(9) 0.0287(9) 0.0076(7) 0.0047(7) 0.0020(7)
C12 0.0219(7) 0.0212(8) 0.0216(8) -0.0007(6) 0.0075(6) -0.0003(6)
C13 0.0313(9) 0.0293(9) 0.0236(8) 0.0041(7) 0.0069(7) 0.0007(7)
C14 0.0370(10) 0.0386(10) 0.0271(9) 0.0064(7) 0.0143(7) -0.0015(8)
C15 0.0302(9) 0.0379(10) 0.0339(9) -0.0006(8) 0.0162(7) -0.0017(7)
C16 0.0238(8) 0.0335(10) 0.0301(9) 0.0005(7) 0.0085(7) 0.0023(7)
C17 0.0227(7) 0.0205(8) 0.0218(8) -0.0014(6) 0.0049(6) 0.0000(6)
C18 0.0183(7) 0.0278(9) 0.0255(8) 0.0040(6) 0.0020(6) 0.0026(6)
C19 0.0231(8) 0.0352(10) 0.0351(10) 0.0069(8) 0.0000(7) -0.0040(7)
C20 0.0397(11) 0.0442(12) 0.0337(10) 0.0047(9) -0.0045(8) -0.0096(9)
C21 0.0295(9) 0.0432(11) 0.0297(9) 0.0109(8) -0.0044(7) -0.0010(8)
C22 0.0235(8) 0.0300(9) 0.0261(8) 0.0056(7) 0.0012(6) 0.0005(6)
C23 0.0366(10) 0.0403(11) 0.0310(9) -0.0005(8) 0.0159(8) 0.0093(8)
C24 0.0426(10) 0.0347(10) 0.0255(9) -0.0073(7) 0.0025(7) 0.0047(8)
N1 0.0209(6) 0.0235(7) 0.0182(6) 0.0015(5) 0.0036(5) -0.0001(5)
N2 0.0195(6) 0.0272(7) 0.0190(6) 0.0032(5) 0.0030(5) 0.0025(5)
N3 0.0273(7) 0.0298(8) 0.0204(7) -0.0039(5) 0.0060(5) 0.0033(6)
O1 0.0199(5) 0.0235(6) 0.0178(5) 0.0005(4) 0.0038(4) 0.0010(4)
Al1 0.0193(2) 0.0225(3) 0.0165(2) -0.00028(17) 0.00379(17) 0.00153(17)

loop_
_atom_type_symbol
_atom_type_description
_atom_type_scat_dispersion_real
_atom_type_scat_dispersion_imag
_atom_type_scat_source
C C 0.0033 0.0016 'International Tables Vol C Tables 4.2.6.8 and 6.1.1.4'
H H 0.0000 0.0000 'International Tables Vol C Tables 4.2.6.8 and 6.1.1.4'
N N 0.0061 0.0033 'International Tables Vol C Tables 4.2.6.8 and 6.1.1.4'
O O 0.0106 0.0060 'International Tables Vol C Tables 4.2.6.8 and 6.1.1.4'
Al Al 0.0645 0.0514 'International Tables Vol C Tables 4.2.6.8 and 6.1.1.4'

loop_
_geom_angle_atom_site_label_1
_geom_angle_atom_site_label_2
_geom_angle_atom_site_label_3
_geom_angle
C2 C1 C6 124.20(15)
C2 C1 O1 122.59(15)
C6 C1 O1 113.08(13)
C1 C2 C3 118.49(16)
C1 C2 H2 120.8
C3 C2 H2 120.8
C4 C3 C2 119.29(15)
C4 C3 H3 120.4
C2 C3 H3 120.4
C5 C4 C3 121.62(15)
C5 C4 H4 119.2
C3 C4 H4 119.2
C4 C5 C6 120.53(16)
C4 C5 H5 119.7
C6 C5 H5 119.7
N1 C6 C5 127.35(15)
N1 C6 C1 116.99(14)
C5 C6 C1 115.65(14)
N1 C7 C11 110.45(13)
N1 C7 C8 116.07(14)
C11 C7 C8 104.98(13)
N1 C7 H7 108.4
C11 C7 H7 108.4
C8 C7 H7 108.4
C9 C8 C7 106.03(15)
C9 C8 H8A 110.5
C7 C8 H8A 110.5
C9 C8 H8B 110.5
C7 C8 H8B 110.5
H8A C8 H8B 108.7
C10 C9 C8 105.01(15)
C10 C9 H9A 110.7
C8 C9 H9A 110.7
C10 C9 H9B 110.7
C8 C9 H9B 110.7
H9A C9 H9B 108.8
C9 C10 C11 102.56(16)
C9 C10 H10A 111.3
C11 C10 H10A 111.3
C9 C10 H10B 111.3
C11 C10 H10B 111.3
H10A C10 H10B 109.2
C10 C11 C7 104.57(14)
C10 C11 H11A 110.8
C7 C11 H11A 110.8
C10 C11 H11B 110.8
C7 C11 H11B 110.8
H11A C11 H11B 108.9
C13 C12 C17 123.99(15)
C13 C12 O1 123.14(14)
C17 C12 O1 112.79(13)
C12 C13 C14 118.46(16)
C12 C13 H13 120.8
C14 C13 H13 120.8
C15 C14 C13 119.54(16)
C15 C14 H14 120.2
C13 C14 H14 120.2
C14 C15 C16 121.28(16)
C14 C15 H15 119.4
C16 C15 H15 119.4
C15 C16 C17 120.98(16)
C15 C16 H16 119.5
C17 C16 H16 119.5
N2 C17 C16 126.54(15)
N2 C17 C12 117.75(14)
C16 C17 C12 115.70(14)
N2 C18 C22 113.38(13)
N2 C18 C19 114.41(14)
C22 C18 C19 104.88(13)
N2 C18 H18 108.0
C22 C18 H18 108.0
C19 C18 H18 108.0
C20 C19 C18 105.94(15)
C20 C19 H19A 110.5
C18 C19 H19A 110.5
C20 C19 H19B 110.5
C18 C19 H19B 110.5
H19A C19 H19B 108.7
C21 C20 C19 105.29(16)
C21 C20 H20A 110.7
C19 C20 H20A 110.7
C21 C20 H20B 110.7
C19 C20 H20B 110.7
H20A C20 H20B 108.8
C20 C21 C22 103.13(15)
C20 C21 H21A 111.1
C22 C21 H21A 111.1
C20 C21 H21B 111.1
C22 C21 H21B 111.1
H21A C21 H21B 109.1
C18 C22 C21 103.15(14)
C18 C22 H22A 111.1
C21 C22 H22A 111.1
C18 C22 H22B 111.1
C21 C22 H22B 111.1
H22A C22 H22B 109.1
N3 C23 H23A 109.5
N3 C23 H23B 109.5
H23A C23 H23B 109.5
N3 C23 H23C 109.5
H23A C23 H23C 109.5
H23B C23 H23C 109.5
N3 C24 H24A 109.5
N3 C24 H24B 109.5
H24A C24 H24B 109.5
N3 C24 H24C 109.5
H24A C24 H24C 109.5
H24B C24 H24C 109.5
C6 N1 C7 117.68(13)
C6 N1 Al1 113.14(11)
C7 N1 Al1 129.09(10)
C17 N2 C18 116.30(13)
C17 N2 Al1 112.78(10)
C18 N2 Al1 130.90(10)
C24 N3 C23 111.08(13)
C24 N3 Al1 125.20(11)
C23 N3 Al1 123.65(12)
C1 O1 C12 118.64(11)
C1 O1 Al1 108.71(9)
C12 O1 Al1 109.01(9)
N3 Al1 N2 115.73(7)
N3 Al1 N1 116.11(6)
N2 Al1 N1 125.00(6)
N3 Al1 O1 115.72(6)
N2 Al1 O1 87.15(5)
N1 Al1 O1 86.48(5)

loop_
_geom_bond_atom_site_label_1
_geom_bond_atom_site_label_2
_geom_bond_distance
C1 C2 1.371(2)
C1 C6 1.412(2)
C1 O1 1.4364(18)
C2 C3 1.392(2)
C2 H2 0.9500
C3 C4 1.389(3)
C3 H3 0.9500
C4 C5 1.388(2)
C4 H4 0.9500
C5 C6 1.407(2)
C5 H5 0.9500
C6 N1 1.380(2)
C7 N1 1.468(2)
C7 C11 1.534(2)
C7 C8 1.560(2)
C7 H7 1.0000
C8 C9 1.529(3)
C8 H8A 0.9900
C8 H8B 0.9900
C9 C10 1.522(3)
C9 H9A 0.9900
C9 H9B 0.9900
C10 C11 1.528(2)
C10 H10A 0.9900
C10 H10B 0.9900
C11 H11A 0.9900
C11 H11B 0.9900
C12 C13 1.370(2)
C12 C17 1.410(2)
C12 O1 1.4404(17)
C13 C14 1.398(2)
C13 H13 0.9500
C14 C15 1.379(3)
C14 H14 0.9500
C15 C16 1.386(2)
C15 H15 0.9500
C16 C17 1.404(2)
C16 H16 0.9500
C17 N2 1.386(2)
C18 N2 1.4665(19)
C18 C22 1.529(2)
C18 C19 1.561(2)
C18 H18 1.0000
C19 C20 1.528(3)
C19 H19A 0.9900
C19 H19B 0.9900
C20 C21 1.516(3)
C20 H20A 0.9900
C20 H20B 0.9900
C21 C22 1.529(2)
C21 H21A 0.9900
C21 H21B 0.9900
C22 H22A 0.9900
C22 H22B 0.9900
C23 N3 1.454(2)
C23 H23A 0.9800
C23 H23B 0.9800
C23 H23C 0.9800
C24 N3 1.449(2)
C24 H24A 0.9800
C24 H24B 0.9800
C24 H24C 0.9800
N1 Al1 1.8340(14)
N2 Al1 1.8278(13)
N3 Al1 1.7840(14)
O1 Al1 1.9641(11)

loop_
_geom_torsion_atom_site_label_1
_geom_torsion_atom_site_label_2
_geom_torsion_atom_site_label_3
_geom_torsion_atom_site_label_4
_geom_torsion
C6 C1 C2 C3 -4.7(2)
O1 C1 C2 C3 179.60(13)
C1 C2 C3 C4 0.9(2)
C2 C3 C4 C5 1.4(3)
C3 C4 C5 C6 -0.1(3)
C4 C5 C6 N1 175.54(15)
C4 C5 C6 C1 -3.2(2)
C2 C1 C6 N1 -173.12(14)
O1 C1 C6 N1 2.95(19)
C2 C1 C6 C5 5.8(2)
O1 C1 C6 C5 -178.16(12)
N1 C7 C8 C9 -125.08(17)
C11 C7 C8 C9 -2.8(2)
C7 C8 C9 C10 -22.1(2)
C8 C9 C10 C11 38.5(2)
C9 C10 C11 C7 -40.36(19)
N1 C7 C11 C10 152.42(14)
C8 C7 C11 C10 26.59(18)
C17 C12 C13 C14 2.5(3)
O1 C12 C13 C14 178.87(15)
C12 C13 C14 C15 -0.6(3)
C13 C14 C15 C16 -0.9(3)
C14 C15 C16 C17 0.7(3)
C15 C16 C17 N2 -177.72(16)
C15 C16 C17 C12 1.0(2)
C13 C12 C17 N2 176.19(15)
O1 C12 C17 N2 -0.5(2)
C13 C12 C17 C16 -2.7(2)
O1 C12 C17 C16 -179.38(13)
N2 C18 C19 C20 134.27(16)
C22 C18 C19 C20 9.42(18)
C18 C19 C20 C21 16.7(2)
C19 C20 C21 C22 -36.5(2)
N2 C18 C22 C21 -157.13(15)
C19 C18 C22 C21 -31.63(17)
C20 C21 C22 C18 42.33(19)
C5 C6 N1 C7 5.1(2)
C1 C6 N1 C7 -176.20(13)
C5 C6 N1 Al1 -171.90(13)
C1 C6 N1 Al1 6.84(17)
C11 C7 N1 C6 171.59(13)
C8 C7 N1 C6 -69.10(18)
C11 C7 N1 Al1 -12.01(19)
C8 C7 N1 Al1 107.30(15)
C16 C17 N2 C18 3.2(2)
C12 C17 N2 C18 -175.50(14)
C16 C17 N2 Al1 -175.59(13)
C12 C17 N2 Al1 5.67(18)
C22 C18 N2 C17 -171.65(14)
C19 C18 N2 C17 68.13(18)
C22 C18 N2 Al1 6.9(2)
C19 C18 N2 Al1 -113.31(15)
C2 C1 O1 C12 -69.03(19)
C6 C1 O1 C12 114.82(14)
C2 C1 O1 Al1 165.74(12)
C6 C1 O1 Al1 -10.40(14)
C13 C12 O1 C1 53.8(2)
C17 C12 O1 C1 -129.51(14)
C13 C12 O1 Al1 178.84(13)
C17 C12 O1 Al1 -4.43(15)
C24 N3 Al1 N2 9.27(17)
C23 N3 Al1 N2 -167.35(13)
C24 N3 Al1 N1 170.21(13)
C23 N3 Al1 N1 -6.40(16)
C24 N3 Al1 O1 -90.56(15)
C23 N3 Al1 O1 92.82(14)
C17 N2 Al1 N3 -123.77(11)
C18 N2 Al1 N3 57.63(16)
C17 N2 Al1 N1 77.20(13)
C18 N2 Al1 N1 -101.40(15)
C17 N2 Al1 O1 -6.49(11)
C18 N2 Al1 O1 174.91(15)
C6 N1 Al1 N3 106.77(11)
C7 N1 Al1 N3 -69.76(15)
C6 N1 Al1 N2 -94.27(12)
C7 N1 Al1 N2 89.19(14)
C6 N1 Al1 O1 -10.23(10)
C7 N1 Al1 O1 173.23(13)
C1 O1 Al1 N3 -105.94(10)
C12 O1 Al1 N3 123.38(10)
C1 O1 Al1 N2 136.78(10)
C12 O1 Al1 N2 6.10(10)
C1 O1 Al1 N1 11.44(9)
C12 O1 Al1 N1 -119.24(10)
